data_7049612
loop_
_publ_author_name
'Jones, Dafydd D. L.'
'Matthews, Aidan J. R.'
'Jones, Cameron'

_publ_section_title
;
 The complex reactivity of \b-diketiminato magnesium(i) dimers towards
 pinacolborane: implications for catalysis.
;
_journal_issue 17
_journal_name_full 'Dalton transactions (Cambridge, England : 2003)'
_journal_page_first 5785
_journal_page_last 5792
_journal_paper_doi 10.1039/c9dt01085h
_journal_volume 48
_journal_year 2019
_chemical_formula_sum 'C54 H76 B2 Mg2 N4 O4'
_chemical_formula_weight 915.42
_space_group_crystal_system triclinic
_space_group_IT_number 2
_space_group_name_Hall '-P 1'
_space_group_name_H-M_alt 'P -1'
_symmetry_space_group_name_Hall '-P 1'
_symmetry_space_group_name_H-M 'P -1'
_atom_sites_solution_hydrogens mixed
_audit_creation_method SHELXL-2016/6
_audit_update_record
;
2019-04-04 deposited with the CCDC.    2019-04-08 downloaded from the CCDC.
;
_cell_angle_alpha 78.411(5)
_cell_angle_beta 74.116(5)
_cell_angle_gamma 73.622(5)
_cell_formula_units_Z 2
_cell_length_a 11.4535(7)
_cell_length_b 15.0953(8)
_cell_length_c 16.8124(10)
_cell_measurement_reflns_used 6166
_cell_measurement_temperature 123(2)
_cell_measurement_theta_max 72.2990
_cell_measurement_theta_min 3.8870
_cell_volume 2658.1(3)
_computing_cell_refinement 'CrysAlisPro 1.171.39.46 (Rigaku OD, 2018)'
_computing_data_collection 'CrysAlisPro 1.171.39.46 (Rigaku OD, 2018)'
_computing_data_reduction 'CrysAlisPro 1.171.39.46 (Rigaku OD, 2018)'
_computing_molecular_graphics xseed
_computing_publication_material Ciftab
_computing_structure_refinement 'SHELXL-2016/6 (Sheldrick, 2016)'
_computing_structure_solution 'SHELXT 2014/5 (Sheldrick, 2014)'
_diffrn_ambient_temperature 123(2)
_diffrn_measured_fraction_theta_full 0.997
_diffrn_measured_fraction_theta_max 0.997
_diffrn_measurement_device_type 'XtaLAB Synergy, Dualflex, HyPix'
_diffrn_radiation_type CuK\a
_diffrn_radiation_wavelength 1.54184
_diffrn_reflns_av_R_equivalents 0.1295
_diffrn_reflns_av_unetI/netI 0.1067
_diffrn_reflns_Laue_measured_fraction_full 0.997
_diffrn_reflns_Laue_measured_fraction_max 0.997
_diffrn_reflns_limit_h_max 13
_diffrn_reflns_limit_h_min -13
_diffrn_reflns_limit_k_max 18
_diffrn_reflns_limit_k_min -17
_diffrn_reflns_limit_l_max 17
_diffrn_reflns_limit_l_min -20
_diffrn_reflns_number 37622
_diffrn_reflns_point_group_measured_fraction_full 0.997
_diffrn_reflns_point_group_measured_fraction_max 0.997
_diffrn_reflns_theta_full 67.495
_diffrn_reflns_theta_max 67.495
_diffrn_reflns_theta_min 6.376
_diffrn_source 'micro-focus sealed X-ray tube'
_exptl_absorpt_coefficient_mu 0.761
_exptl_absorpt_correction_T_max 1.00000
_exptl_absorpt_correction_T_min 0.60950
_exptl_absorpt_correction_type multi-scan
_exptl_absorpt_process_details
;
CrysAlisPro 1.171.39.46 (Rigaku Oxford Diffraction, 2018)
Empirical absorption correction using spherical harmonics,
 implemented in SCALE3 ABSPACK scaling algorithm.
;
_exptl_crystal_colour colorless
_exptl_crystal_density_diffrn 1.144
_exptl_crystal_description block
_exptl_crystal_F_000 988
_exptl_crystal_size_max 0.210
_exptl_crystal_size_mid 0.170
_exptl_crystal_size_min 0.110
_refine_diff_density_max 0.773
_refine_diff_density_min -0.371
_refine_diff_density_rms 0.082
_refine_ls_extinction_method none
_refine_ls_goodness_of_fit_ref 1.129
_refine_ls_hydrogen_treatment mixed
_refine_ls_matrix_type full
_refine_ls_number_parameters 623
_refine_ls_number_reflns 9552
_refine_ls_number_restraints 0
_refine_ls_restrained_S_all 1.129
_refine_ls_R_factor_all 0.1405
_refine_ls_R_factor_gt 0.1136
_refine_ls_shift/su_max 0.000
_refine_ls_shift/su_mean 0.000
_refine_ls_structure_factor_coef Fsqd
_refine_ls_weighting_details 'w=1/[\s^2^(Fo^2^)+(0.0824P)^2^+6.6887P] where P=(Fo^2^+2Fc^2^)/3'
_refine_ls_weighting_scheme calc
_refine_ls_wR_factor_gt 0.2626
_refine_ls_wR_factor_ref 0.2763
_reflns_Friedel_coverage 0.000
_reflns_number_gt 7216
_reflns_number_total 9552
_reflns_threshold_expression 'I > 2\s(I)'
_cod_data_source_file c9dt01085h2.cif
_cod_data_source_block cj1337
_cod_depositor_comments 'Adding full bibliography for 7049610--7049618.cif.'
_cod_database_code 7049612
_shelx_shelxl_version_number 2016/6
_shelx_space_group_comment
;
The symmetry employed for this shelxl refinement is uniquely defined
by the following loop, which should always be used as a source of
symmetry information in preference to the above space-group names.
They are only intended as comments.
;
_shelx_estimated_absorpt_t_min 0.857
_shelx_estimated_absorpt_t_max 0.921

loop_
_space_group_symop_operation_xyz
'x, y, z'
'-x, -y, -z'

loop_
_atom_site_label
_atom_site_type_symbol
_atom_site_fract_x
_atom_site_fract_y
_atom_site_fract_z
_atom_site_U_iso_or_equiv
_atom_site_adp_type
_atom_site_occupancy
_atom_site_site_symmetry_order
_atom_site_calc_flag
_atom_site_refinement_flags_posn
_atom_site_refinement_flags_adp
Mg1 Mg 0.63487(15) 0.66045(10) 0.67664(9) 0.0336(4) Uani 1 1 d . .
O1 O 0.4837(3) 0.7275(2) 0.7589(2) 0.0376(8) Uani 1 1 d . .
N1 N 0.5942(4) 0.6714(3) 0.5640(2) 0.0339(9) Uani 1 1 d . .
C1 C 0.3451(5) 0.7437(3) 0.7844(3) 0.0409(12) Uani 1 1 d . .
B1 B 0.5191(6) 0.7967(4) 0.7845(3) 0.0402(14) Uani 1 1 d . .
Mg2 Mg 0.82608(16) 0.84901(11) 0.81005(9) 0.0354(4) Uani 1 1 d . .
O2 O 0.4197(4) 0.8510(2) 0.8312(2) 0.0460(9) Uani 1 1 d . .
N2 N 0.6487(4) 0.5212(3) 0.7043(2) 0.0352(9) Uani 1 1 d . .
C2 C 0.2935(5) 0.7942(4) 0.7097(3) 0.0460(13) Uani 1 1 d . .
H2A H 0.310341 0.856325 0.695205 0.069 Uiso 1 1 calc R U
H2B H 0.203078 0.800138 0.723088 0.069 Uiso 1 1 calc R U
H2C H 0.333695 0.758924 0.662389 0.069 Uiso 1 1 calc R U
B2 B 0.6761(6) 0.7945(4) 0.7613(3) 0.0364(13) Uani 1 1 d . .
O3 O 0.7455(3) 0.7244(2) 0.70051(18) 0.0347(8) Uani 1 1 d . .
N3 N 0.7990(4) 0.8450(3) 0.9367(2) 0.0379(10) Uani 1 1 d . .
C3 C 0.3118(5) 0.6507(4) 0.8135(4) 0.0465(13) Uani 1 1 d . .
H3A H 0.341282 0.613685 0.767103 0.070 Uiso 1 1 calc R U
H3B H 0.220881 0.660623 0.833064 0.070 Uiso 1 1 calc R U
H3C H 0.351762 0.617523 0.859277 0.070 Uiso 1 1 calc R U
O4 O 0.9584(3) 0.7692(2) 0.7474(2) 0.0418(8) Uani 1 1 d . .
N4 N 0.8144(4) 0.9885(3) 0.7920(2) 0.0405(10) Uani 1 1 d . .
C4 C 0.3163(5) 0.8063(4) 0.8548(3) 0.0461(13) Uani 1 1 d . .
C5 C 0.1924(6) 0.8795(5) 0.8590(4) 0.0611(17) Uani 1 1 d . .
H5A H 0.177757 0.915367 0.904875 0.092 Uiso 1 1 calc R U
H5B H 0.124181 0.848674 0.868627 0.092 Uiso 1 1 calc R U
H5C H 0.195904 0.921601 0.806251 0.092 Uiso 1 1 calc R U
C6 C 0.3206(6) 0.7503(5) 0.9408(4) 0.0570(16) Uani 1 1 d . .
H6A H 0.399470 0.702497 0.937172 0.086 Uiso 1 1 calc R U
H6B H 0.250316 0.720375 0.960203 0.086 Uiso 1 1 calc R U
H6C H 0.314767 0.792077 0.980159 0.086 Uiso 1 1 calc R U
C7 C 0.8752(5) 0.7160(4) 0.6516(3) 0.0395(12) Uani 1 1 d . .
C8 C 0.8960(5) 0.6387(4) 0.5990(3) 0.0432(12) Uani 1 1 d . .
H8A H 0.884877 0.581086 0.635939 0.065 Uiso 1 1 calc R U
H8B H 0.980980 0.628436 0.563684 0.065 Uiso 1 1 calc R U
H8C H 0.835351 0.657130 0.563783 0.065 Uiso 1 1 calc R U
C9 C 0.8815(5) 0.8074(4) 0.5927(3) 0.0448(13) Uani 1 1 d . .
H9A H 0.817349 0.822123 0.560483 0.067 Uiso 1 1 calc R U
H9B H 0.964311 0.800586 0.554514 0.067 Uiso 1 1 calc R U
H9C H 0.866918 0.857958 0.625518 0.067 Uiso 1 1 calc R U
C10 C 0.9698(5) 0.6926(3) 0.7085(3) 0.0408(12) Uani 1 1 d . .
C11 C 0.9479(6) 0.6085(4) 0.7741(3) 0.0492(14) Uani 1 1 d . .
H11A H 1.011480 0.591079 0.806963 0.074 Uiso 1 1 calc R U
H11B H 0.953450 0.555951 0.746054 0.074 Uiso 1 1 calc R U
H11C H 0.864629 0.624839 0.811028 0.074 Uiso 1 1 calc R U
C12 C 1.1040(6) 0.6677(4) 0.6553(4) 0.0560(15) Uani 1 1 d . .
H12A H 1.118237 0.719818 0.611499 0.084 Uiso 1 1 calc R U
H12B H 1.115854 0.612057 0.629561 0.084 Uiso 1 1 calc R U
H12C H 1.163376 0.655416 0.690755 0.084 Uiso 1 1 calc R U
C13 C 0.6365(5) 0.7272(3) 0.4869(3) 0.0380(11) Uani 1 1 d . .
C14 C 0.6199(5) 0.8238(4) 0.4842(3) 0.0418(12) Uani 1 1 d . .
C15 C 0.5511(6) 0.8731(4) 0.5586(3) 0.0515(14) Uani 1 1 d . .
H15A H 0.565615 0.935780 0.548425 0.077 Uiso 1 1 calc R U
H15B H 0.581216 0.838054 0.607764 0.077 Uiso 1 1 calc R U
H15C H 0.461332 0.877714 0.568250 0.077 Uiso 1 1 calc R U
C16 C 0.6662(6) 0.8751(4) 0.4086(3) 0.0506(14) Uani 1 1 d . .
H16 H 0.657082 0.939996 0.406336 0.061 Uiso 1 1 calc R U
C17 C 0.7243(6) 0.8340(4) 0.3379(3) 0.0539(15) Uani 1 1 d . .
H17 H 0.750715 0.870782 0.286578 0.065 Uiso 1 1 calc R U
C18 C 0.7444(6) 0.7387(4) 0.3414(3) 0.0515(14) Uani 1 1 d . .
H18 H 0.785624 0.710123 0.292376 0.062 Uiso 1 1 calc R U
C19 C 0.7046(5) 0.6840(4) 0.4163(3) 0.0407(12) Uani 1 1 d . .
C20 C 0.7431(6) 0.5792(4) 0.4189(3) 0.0478(13) Uani 1 1 d . .
H20A H 0.779316 0.563485 0.362012 0.072 Uiso 1 1 calc R U
H20B H 0.669663 0.553423 0.443548 0.072 Uiso 1 1 calc R U
H20C H 0.805340 0.552875 0.452666 0.072 Uiso 1 1 calc R U
C21 C 0.5117(5) 0.6235(3) 0.5671(3) 0.0361(11) Uani 1 1 d . .
C22 C 0.4321(5) 0.6494(4) 0.5037(3) 0.0419(12) Uani 1 1 d . .
H22A H 0.443826 0.708323 0.469482 0.063 Uiso 1 1 calc R U
H22B H 0.343932 0.656310 0.532713 0.063 Uiso 1 1 calc R U
H22C H 0.457014 0.600256 0.467888 0.063 Uiso 1 1 calc R U
C23 C 0.4906(5) 0.5476(3) 0.6281(3) 0.0361(11) Uani 1 1 d . .
H23 H 0.415090 0.530401 0.632913 0.043 Uiso 1 1 calc R U
C24 C 0.5646(5) 0.4929(3) 0.6835(3) 0.0378(11) Uani 1 1 d . .
C25 C 0.5426(6) 0.3961(4) 0.7184(3) 0.0432(13) Uani 1 1 d . .
H25A H 0.590589 0.352700 0.678229 0.065 Uiso 1 1 calc R U
H25B H 0.453355 0.398684 0.728559 0.065 Uiso 1 1 calc R U
H25C H 0.569711 0.374845 0.770986 0.065 Uiso 1 1 calc R U
C26 C 0.7398(5) 0.4559(3) 0.7459(3) 0.0367(11) Uani 1 1 d . .
C27 C 0.8378(5) 0.3936(4) 0.7012(3) 0.0439(13) Uani 1 1 d . .
C28 C 0.8486(6) 0.3873(4) 0.6105(3) 0.0559(15) Uani 1 1 d . .
H28A H 0.936558 0.364041 0.583350 0.084 Uiso 1 1 calc R U
H28B H 0.816126 0.449233 0.582200 0.084 Uiso 1 1 calc R U
H28C H 0.799999 0.344600 0.607359 0.084 Uiso 1 1 calc R U
C29 C 0.9310(5) 0.3375(4) 0.7403(4) 0.0517(14) Uani 1 1 d . .
H29 H 0.998606 0.294668 0.710622 0.062 Uiso 1 1 calc R U
C30 C 0.9256(6) 0.3439(4) 0.8220(4) 0.0570(16) Uani 1 1 d . .
H30 H 0.990030 0.306070 0.848071 0.068 Uiso 1 1 calc R U
C31 C 0.8279(6) 0.4046(4) 0.8655(4) 0.0501(14) Uani 1 1 d . .
H31 H 0.824643 0.407342 0.922055 0.060 Uiso 1 1 calc R U
C32 C 0.7335(5) 0.4619(4) 0.8291(3) 0.0414(12) Uani 1 1 d . .
C33 C 0.6298(6) 0.5285(4) 0.8783(3) 0.0535(15) Uani 1 1 d . .
H33A H 0.633849 0.514544 0.937073 0.080 Uiso 1 1 calc R U
H33B H 0.549303 0.522427 0.873128 0.080 Uiso 1 1 calc R U
H33C H 0.638127 0.592350 0.856842 0.080 Uiso 1 1 calc R U
C34 C 0.7588(5) 0.7662(3) 0.9886(3) 0.0407(12) Uani 1 1 d . .
C35 C 0.6317(6) 0.7714(4) 1.0195(3) 0.0466(13) Uani 1 1 d . .
C36 C 0.5374(6) 0.8622(4) 1.0035(4) 0.0563(15) Uani 1 1 d . .
H36A H 0.453027 0.855182 1.032230 0.084 Uiso 1 1 calc R U
H36B H 0.542663 0.878553 0.943428 0.084 Uiso 1 1 calc R U
H36C H 0.555512 0.911713 1.024610 0.084 Uiso 1 1 calc R U
C37 C 0.5954(7) 0.6924(5) 1.0647(4) 0.0624(18) Uani 1 1 d . .
H37 H 0.509089 0.694463 1.086576 0.075 Uiso 1 1 calc R U
C38 C 0.6839(8) 0.6104(4) 1.0785(4) 0.0661(19) Uani 1 1 d . .
H38 H 0.657530 0.556616 1.109292 0.079 Uiso 1 1 calc R U
C39 C 0.8099(7) 0.6059(4) 1.0480(4) 0.0612(18) Uani 1 1 d . .
H39 H 0.869145 0.549362 1.059237 0.073 Uiso 1 1 calc R U
C40 C 0.8517(6) 0.6829(4) 1.0010(3) 0.0471(13) Uani 1 1 d . .
C41 C 0.9859(6) 0.6796(4) 0.9669(4) 0.0553(15) Uani 1 1 d . .
H41A H 1.035258 0.615981 0.978886 0.083 Uiso 1 1 calc R U
H41B H 1.010209 0.722166 0.992812 0.083 Uiso 1 1 calc R U
H41C H 1.001276 0.698383 0.906410 0.083 Uiso 1 1 calc R U
C42 C 0.8132(6) 0.9096(4) 0.9729(3) 0.0486(14) Uani 1 1 d . .
C43 C 0.8077(8) 0.8944(4) 1.0653(4) 0.0647(19) Uani 1 1 d . .
H43A H 0.724649 0.925750 1.095072 0.097 Uiso 1 1 calc R U
H43B H 0.871222 0.920062 1.075356 0.097 Uiso 1 1 calc R U
H43C H 0.823723 0.827481 1.085426 0.097 Uiso 1 1 calc R U
C44 C 0.8354(7) 0.9965(4) 0.9288(3) 0.0550(16) Uani 1 1 d . .
H44 H 0.858848 1.033295 0.958652 0.066 Uiso 1 1 calc R U
C45 C 0.8268(6) 1.0343(4) 0.8471(3) 0.0498(14) Uani 1 1 d . .
C46 C 0.8300(8) 1.1363(4) 0.8228(4) 0.0662(19) Uani 1 1 d . .
H46A H 0.899188 1.142599 0.774326 0.099 Uiso 1 1 calc R U
H46B H 0.841884 1.159631 0.869673 0.099 Uiso 1 1 calc R U
H46C H 0.750820 1.172409 0.808869 0.099 Uiso 1 1 calc R U
C47 C 0.7946(5) 1.0373(3) 0.7120(3) 0.0399(12) Uani 1 1 d . .
C48 C 0.6739(6) 1.0757(4) 0.7013(3) 0.0462(13) Uani 1 1 d . .
C49 C 0.5610(6) 1.0753(5) 0.7741(3) 0.0572(16) Uani 1 1 d . .
H49A H 0.557551 1.010783 0.797099 0.086 Uiso 1 1 calc R U
H49B H 0.484650 1.107714 0.754836 0.086 Uiso 1 1 calc R U
H49C H 0.568016 1.106979 0.817485 0.086 Uiso 1 1 calc R U
C50 C 0.6563(7) 1.1152(4) 0.6217(4) 0.0600(17) Uani 1 1 d . .
H50 H 0.573874 1.142031 0.613904 0.072 Uiso 1 1 calc R U
C51 C 0.7570(7) 1.1158(4) 0.5540(4) 0.0641(18) Uani 1 1 d . .
H51 H 0.743834 1.141313 0.499761 0.077 Uiso 1 1 calc R U
C52 C 0.8761(6) 1.0793(4) 0.5656(3) 0.0533(15) Uani 1 1 d . .
H52 H 0.945138 1.081614 0.519240 0.064 Uiso 1 1 calc R U
C53 C 0.8980(6) 1.0389(4) 0.6439(3) 0.0454(13) Uani 1 1 d . .
C54 C 1.0284(6) 0.9948(4) 0.6560(4) 0.0570(15) Uani 1 1 d . .
H54A H 1.038181 0.927517 0.672390 0.086 Uiso 1 1 calc R U
H54B H 1.042696 1.021831 0.699837 0.086 Uiso 1 1 calc R U
H54C H 1.089194 1.006332 0.603704 0.086 Uiso 1 1 calc R U
H3 H 0.707(4) 0.771(3) 0.827(3) 0.032(12) Uiso 1 1 d . .
H4 H 0.699(4) 0.863(3) 0.737(3) 0.031(12) Uiso 1 1 d . .

loop_
_atom_site_aniso_label
_atom_site_aniso_U_11
_atom_site_aniso_U_22
_atom_site_aniso_U_33
_atom_site_aniso_U_23
_atom_site_aniso_U_13
_atom_site_aniso_U_12
Mg1 0.0460(9) 0.0268(8) 0.0291(8) -0.0051(6) -0.0059(6) -0.0122(7)
O1 0.047(2) 0.0324(18) 0.0346(17) -0.0093(14) -0.0038(14) -0.0128(15)
N1 0.044(2) 0.026(2) 0.032(2) -0.0015(16) -0.0077(17) -0.0114(17)
C1 0.044(3) 0.031(3) 0.045(3) -0.009(2) -0.001(2) -0.012(2)
B1 0.059(4) 0.035(3) 0.029(3) -0.008(2) -0.004(2) -0.019(3)
Mg2 0.0553(10) 0.0271(8) 0.0267(8) 0.0015(6) -0.0084(7) -0.0189(7)
O2 0.058(2) 0.039(2) 0.044(2) -0.0177(16) 0.0013(17) -0.0200(17)
N2 0.049(2) 0.028(2) 0.0274(19) -0.0011(16) -0.0059(17) -0.0118(18)
C2 0.044(3) 0.046(3) 0.045(3) -0.011(2) -0.007(2) -0.007(2)
B2 0.054(3) 0.031(3) 0.029(3) -0.003(2) -0.008(2) -0.018(3)
O3 0.0463(19) 0.0340(17) 0.0268(15) -0.0047(13) -0.0027(13) -0.0196(15)
N3 0.058(3) 0.029(2) 0.029(2) -0.0010(16) -0.0076(18) -0.0167(19)
C3 0.049(3) 0.039(3) 0.052(3) -0.006(2) -0.003(2) -0.018(2)
O4 0.057(2) 0.0346(19) 0.0392(18) -0.0073(15) -0.0102(16) -0.0193(16)
N4 0.065(3) 0.027(2) 0.030(2) 0.0010(16) -0.0098(19) -0.017(2)
C4 0.047(3) 0.045(3) 0.046(3) -0.014(2) 0.000(2) -0.016(3)
C5 0.064(4) 0.057(4) 0.060(4) -0.027(3) 0.002(3) -0.015(3)
C6 0.064(4) 0.066(4) 0.045(3) -0.019(3) 0.000(3) -0.026(3)
C7 0.044(3) 0.038(3) 0.034(2) -0.004(2) 0.000(2) -0.015(2)
C8 0.050(3) 0.047(3) 0.035(3) -0.014(2) -0.003(2) -0.016(2)
C9 0.056(3) 0.042(3) 0.034(3) 0.003(2) -0.002(2) -0.021(3)
C10 0.054(3) 0.031(3) 0.040(3) -0.008(2) -0.009(2) -0.015(2)
C11 0.070(4) 0.035(3) 0.048(3) 0.000(2) -0.018(3) -0.022(3)
C12 0.057(4) 0.052(4) 0.068(4) -0.022(3) -0.015(3) -0.016(3)
C13 0.047(3) 0.035(3) 0.032(2) 0.003(2) -0.010(2) -0.014(2)
C14 0.049(3) 0.032(3) 0.040(3) 0.000(2) -0.011(2) -0.006(2)
C15 0.075(4) 0.026(3) 0.048(3) 0.000(2) -0.013(3) -0.009(3)
C16 0.060(4) 0.036(3) 0.046(3) 0.009(2) -0.009(3) -0.009(3)
C17 0.058(4) 0.052(4) 0.041(3) 0.013(3) -0.006(3) -0.015(3)
C18 0.055(3) 0.061(4) 0.033(3) -0.004(2) -0.005(2) -0.013(3)
C19 0.047(3) 0.041(3) 0.037(3) -0.003(2) -0.012(2) -0.015(2)
C20 0.059(3) 0.042(3) 0.043(3) -0.014(2) -0.003(2) -0.015(3)
C21 0.046(3) 0.032(2) 0.032(2) -0.0086(19) -0.007(2) -0.013(2)
C22 0.049(3) 0.039(3) 0.041(3) -0.005(2) -0.013(2) -0.013(2)
C23 0.043(3) 0.031(2) 0.037(3) -0.009(2) -0.006(2) -0.014(2)
C24 0.050(3) 0.036(3) 0.028(2) -0.008(2) 0.001(2) -0.019(2)
C25 0.064(3) 0.035(3) 0.033(3) 0.003(2) -0.006(2) -0.026(3)
C26 0.050(3) 0.029(2) 0.033(2) 0.0006(19) -0.006(2) -0.017(2)
C27 0.054(3) 0.031(3) 0.045(3) 0.003(2) -0.005(2) -0.018(2)
C28 0.067(4) 0.045(3) 0.044(3) -0.008(2) 0.000(3) -0.007(3)
C29 0.047(3) 0.034(3) 0.068(4) 0.004(3) -0.014(3) -0.008(2)
C30 0.070(4) 0.039(3) 0.060(4) 0.019(3) -0.025(3) -0.017(3)
C31 0.066(4) 0.042(3) 0.045(3) 0.007(2) -0.019(3) -0.019(3)
C32 0.060(3) 0.036(3) 0.032(2) 0.005(2) -0.011(2) -0.024(2)
C33 0.076(4) 0.054(3) 0.033(3) -0.004(2) -0.013(3) -0.020(3)
C34 0.063(3) 0.028(2) 0.025(2) -0.0008(19) -0.007(2) -0.007(2)
C35 0.066(4) 0.045(3) 0.026(2) -0.002(2) -0.002(2) -0.019(3)
C36 0.065(4) 0.055(4) 0.042(3) -0.012(3) -0.003(3) -0.010(3)
C37 0.085(5) 0.057(4) 0.038(3) -0.003(3) 0.007(3) -0.029(4)
C38 0.105(6) 0.043(3) 0.044(3) 0.007(3) -0.001(3) -0.033(4)
C39 0.098(5) 0.030(3) 0.042(3) 0.002(2) -0.008(3) -0.006(3)
C40 0.073(4) 0.034(3) 0.029(2) -0.002(2) -0.010(2) -0.009(3)
C41 0.070(4) 0.045(3) 0.050(3) 0.000(3) -0.030(3) -0.001(3)
C42 0.078(4) 0.035(3) 0.035(3) -0.005(2) -0.015(3) -0.014(3)
C43 0.119(6) 0.043(3) 0.040(3) -0.008(3) -0.026(3) -0.022(4)
C44 0.095(5) 0.038(3) 0.042(3) -0.008(2) -0.017(3) -0.028(3)
C45 0.082(4) 0.029(3) 0.041(3) -0.002(2) -0.011(3) -0.022(3)
C46 0.116(6) 0.033(3) 0.057(4) 0.000(3) -0.015(4) -0.037(3)
C47 0.061(3) 0.028(2) 0.028(2) 0.0012(19) -0.005(2) -0.015(2)
C48 0.065(4) 0.036(3) 0.034(3) 0.005(2) -0.007(2) -0.017(3)
C49 0.063(4) 0.059(4) 0.039(3) 0.003(3) -0.006(3) -0.012(3)
C50 0.076(4) 0.045(3) 0.043(3) 0.007(3) -0.011(3) -0.001(3)
C51 0.090(5) 0.051(4) 0.034(3) 0.012(3) -0.008(3) -0.008(3)
C52 0.070(4) 0.037(3) 0.039(3) 0.007(2) 0.004(3) -0.015(3)
C53 0.063(4) 0.032(3) 0.039(3) 0.004(2) -0.003(2) -0.022(3)
C54 0.062(4) 0.053(4) 0.056(3) 0.001(3) -0.009(3) -0.023(3)

loop_
_atom_type_symbol
_atom_type_description
_atom_type_scat_dispersion_real
_atom_type_scat_dispersion_imag
_atom_type_scat_source
C C 0.0181 0.0091 'International Tables Vol C Tables 4.2.6.8 and 6.1.1.4'
H H 0.0000 0.0000 'International Tables Vol C Tables 4.2.6.8 and 6.1.1.4'
B B 0.0090 0.0039 'International Tables Vol C Tables 4.2.6.8 and 6.1.1.4'
N N 0.0311 0.0180 'International Tables Vol C Tables 4.2.6.8 and 6.1.1.4'
O O 0.0492 0.0322 'International Tables Vol C Tables 4.2.6.8 and 6.1.1.4'
Mg Mg 0.1719 0.1771 'International Tables Vol C Tables 4.2.6.8 and 6.1.1.4'

loop_
_geom_angle_atom_site_label_1
_geom_angle_atom_site_label_2
_geom_angle_atom_site_label_3
_geom_angle
O3 Mg1 N2 124.54(18)
O3 Mg1 N1 125.66(15)
N2 Mg1 N1 94.80(16)
O3 Mg1 O1 91.91(14)
N2 Mg1 O1 108.74(15)
N1 Mg1 O1 110.72(17)
O3 Mg1 C21 151.34(15)
N2 Mg1 C21 76.18(16)
N1 Mg1 C21 25.74(14)
O1 Mg1 C21 99.84(15)
O3 Mg1 C24 149.34(17)
N2 Mg1 C24 24.81(17)
N1 Mg1 C24 75.93(15)
O1 Mg1 C24 100.30(14)
C21 Mg1 C24 53.59(15)
O3 Mg1 C8 54.70(14)
N2 Mg1 C8 93.80(17)
N1 Mg1 C8 90.94(16)
O1 Mg1 C8 146.58(15)
C21 Mg1 C8 109.52(15)
C24 Mg1 C8 109.75(15)
O3 Mg1 B2 28.98(15)
N2 Mg1 B2 132.75(17)
N1 Mg1 B2 132.32(16)
O1 Mg1 B2 62.97(15)
C21 Mg1 B2 148.65(17)
C24 Mg1 B2 149.80(15)
C8 Mg1 B2 83.62(16)
B1 O1 C1 108.8(4)
B1 O1 Mg1 107.9(3)
C1 O1 Mg1 141.0(3)
C21 N1 C13 118.8(4)
C21 N1 Mg1 112.5(3)
C13 N1 Mg1 128.6(3)
O1 C1 C2 107.7(4)
O1 C1 C3 108.7(4)
C2 C1 C3 111.3(5)
O1 C1 C4 100.0(4)
C2 C1 C4 113.2(4)
C3 C1 C4 115.0(4)
O2 B1 O1 111.1(5)
O2 B1 B2 130.5(5)
O1 B1 B2 118.1(4)
O4 Mg2 N4 120.68(17)
O4 Mg2 N3 123.07(19)
N4 Mg2 N3 90.85(17)
O4 Mg2 B2 89.89(18)
N4 Mg2 B2 118.0(2)
N3 Mg2 B2 117.25(18)
O4 Mg2 H3 94.6(14)
N4 Mg2 H3 135.2(14)
N3 Mg2 H3 91.5(14)
B2 Mg2 H3 28.5(14)
O4 Mg2 H4 96.2(13)
N4 Mg2 H4 93.2(14)
N3 Mg2 H4 130.7(13)
B2 Mg2 H4 26.3(14)
H3 Mg2 H4 53.5(19)
B1 O2 C4 108.8(4)
C24 N2 C26 120.6(4)
C24 N2 Mg1 114.6(3)
C26 N2 Mg1 124.8(3)
C1 C2 H2A 109.5
C1 C2 H2B 109.5
H2A C2 H2B 109.5
C1 C2 H2C 109.5
H2A C2 H2C 109.5
H2B C2 H2C 109.5
O3 B2 B1 108.2(4)
O3 B2 Mg2 110.5(3)
B1 B2 Mg2 140.4(3)
O3 B2 Mg1 38.54(19)
B1 B2 Mg1 69.7(3)
Mg2 B2 Mg1 147.8(3)
O3 B2 H3 112(2)
B1 B2 H3 106(2)
Mg2 B2 H3 52(2)
Mg1 B2 H3 121(2)
O3 B2 H4 111(2)
B1 B2 H4 115(3)
Mg2 B2 H4 57(3)
Mg1 B2 H4 131(2)
H3 B2 H4 105(3)
C7 O3 B2 125.2(4)
C7 O3 Mg1 121.4(3)
B2 O3 Mg1 112.5(3)
C42 N3 C34 118.4(4)
C42 N3 Mg2 125.0(3)
C34 N3 Mg2 116.7(3)
C1 C3 H3A 109.5
C1 C3 H3B 109.5
H3A C3 H3B 109.5
C1 C3 H3C 109.5
H3A C3 H3C 109.5
H3B C3 H3C 109.5
C10 O4 Mg2 134.9(3)
C45 N4 C47 119.7(4)
C45 N4 Mg2 124.4(3)
C47 N4 Mg2 115.9(3)
O2 C4 C6 106.6(5)
O2 C4 C5 110.2(5)
C6 C4 C5 110.1(5)
O2 C4 C1 103.6(4)
C6 C4 C1 113.3(5)
C5 C4 C1 112.8(5)
C4 C5 H5A 109.5
C4 C5 H5B 109.5
H5A C5 H5B 109.5
C4 C5 H5C 109.5
H5A C5 H5C 109.5
H5B C5 H5C 109.5
C4 C6 H6A 109.5
C4 C6 H6B 109.5
H6A C6 H6B 109.5
C4 C6 H6C 109.5
H6A C6 H6C 109.5
H6B C6 H6C 109.5
O3 C7 C8 103.7(4)
O3 C7 C9 108.1(4)
C8 C7 C9 108.4(4)
O3 C7 C10 112.0(4)
C8 C7 C10 112.6(4)
C9 C7 C10 111.6(4)
C7 C8 Mg1 79.5(3)
C7 C8 H8A 109.5
Mg1 C8 H8A 71.6
C7 C8 H8B 109.5
Mg1 C8 H8B 169.2
H8A C8 H8B 109.5
C7 C8 H8C 109.5
Mg1 C8 H8C 60.9
H8A C8 H8C 109.5
H8B C8 H8C 109.5
C7 C9 H9A 109.5
C7 C9 H9B 109.5
H9A C9 H9B 109.5
C7 C9 H9C 109.5
H9A C9 H9C 109.5
H9B C9 H9C 109.5
O4 C10 C11 110.2(4)
O4 C10 C12 107.8(4)
C11 C10 C12 108.5(5)
O4 C10 C7 110.9(4)
C11 C10 C7 109.7(4)
C12 C10 C7 109.6(4)
C10 C11 H11A 109.5
C10 C11 H11B 109.5
H11A C11 H11B 109.5
C10 C11 H11C 109.5
H11A C11 H11C 109.5
H11B C11 H11C 109.5
C10 C12 H12A 109.5
C10 C12 H12B 109.5
H12A C12 H12B 109.5
C10 C12 H12C 109.5
H12A C12 H12C 109.5
H12B C12 H12C 109.5
C19 C13 C14 119.7(4)
C19 C13 N1 119.7(4)
C14 C13 N1 120.4(4)
C16 C14 C13 118.5(5)
C16 C14 C15 119.5(5)
C13 C14 C15 121.9(4)
C14 C15 H15A 109.5
C14 C15 H15B 109.5
H15A C15 H15B 109.5
C14 C15 H15C 109.5
H15A C15 H15C 109.5
H15B C15 H15C 109.5
C17 C16 C14 121.7(5)
C17 C16 H16 119.2
C14 C16 H16 119.2
C16 C17 C18 119.7(5)
C16 C17 H17 120.2
C18 C17 H17 120.2
C17 C18 C19 120.7(5)
C17 C18 H18 119.7
C19 C18 H18 119.7
C18 C19 C13 119.4(5)
C18 C19 C20 118.2(5)
C13 C19 C20 122.3(4)
C19 C20 H20A 109.5
C19 C20 H20B 109.5
H20A C20 H20B 109.5
C19 C20 H20C 109.5
H20A C20 H20C 109.5
H20B C20 H20C 109.5
N1 C21 C23 123.7(5)
N1 C21 C22 120.8(4)
C23 C21 C22 115.4(4)
N1 C21 Mg1 41.8(2)
C23 C21 Mg1 84.5(3)
C22 C21 Mg1 155.0(3)
C21 C22 H22A 109.5
C21 C22 H22B 109.5
H22A C22 H22B 109.5
C21 C22 H22C 109.5
H22A C22 H22C 109.5
H22B C22 H22C 109.5
C21 C23 C24 129.9(5)
C21 C23 H23 115.1
C24 C23 H23 115.1
N2 C24 C23 123.4(4)
N2 C24 C25 120.4(5)
C23 C24 C25 116.3(4)
N2 C24 Mg1 40.6(2)
C23 C24 Mg1 83.9(3)
C25 C24 Mg1 157.9(4)
C24 C25 H25A 109.5
C24 C25 H25B 109.5
H25A C25 H25B 109.5
C24 C25 H25C 109.5
H25A C25 H25C 109.5
H25B C25 H25C 109.5
C27 C26 C32 121.0(5)
C27 C26 N2 119.8(4)
C32 C26 N2 119.0(4)
C26 C27 C29 118.9(5)
C26 C27 C28 122.1(5)
C29 C27 C28 119.0(5)
C27 C28 H28A 109.5
C27 C28 H28B 109.5
H28A C28 H28B 109.5
C27 C28 H28C 109.5
H28A C28 H28C 109.5
H28B C28 H28C 109.5
C30 C29 C27 120.3(6)
C30 C29 H29 119.9
C27 C29 H29 119.9
C31 C30 C29 120.3(6)
C31 C30 H30 119.9
C29 C30 H30 119.9
C30 C31 C32 121.5(6)
C30 C31 H31 119.3
C32 C31 H31 119.3
C31 C32 C26 118.2(5)
C31 C32 C33 119.8(5)
C26 C32 C33 122.0(5)
C32 C33 H33A 109.5
C32 C33 H33B 109.5
H33A C33 H33B 109.5
C32 C33 H33C 109.5
H33A C33 H33C 109.5
H33B C33 H33C 109.5
C35 C34 C40 122.5(5)
C35 C34 N3 119.5(5)
C40 C34 N3 117.8(5)
C37 C35 C34 118.3(6)
C37 C35 C36 121.9(6)
C34 C35 C36 119.8(5)
C35 C36 H36A 109.5
C35 C36 H36B 109.5
H36A C36 H36B 109.5
C35 C36 H36C 109.5
H36A C36 H36C 109.5
H36B C36 H36C 109.5
C35 C37 C38 120.6(6)
C35 C37 H37 119.7
C38 C37 H37 119.7
C39 C38 C37 120.8(5)
C39 C38 H38 119.6
C37 C38 H38 119.6
C38 C39 C40 121.1(6)
C38 C39 H39 119.5
C40 C39 H39 119.5
C39 C40 C34 116.8(6)
C39 C40 C41 122.1(6)
C34 C40 C41 121.1(5)
C40 C41 H41A 109.5
C40 C41 H41B 109.5
H41A C41 H41B 109.5
C40 C41 H41C 109.5
H41A C41 H41C 109.5
H41B C41 H41C 109.5
N3 C42 C44 123.1(5)
N3 C42 C43 120.8(5)
C44 C42 C43 116.0(5)
C42 C43 H43A 109.5
C42 C43 H43B 109.5
H43A C43 H43B 109.5
C42 C43 H43C 109.5
H43A C43 H43C 109.5
H43B C43 H43C 109.5
C45 C44 C42 128.0(5)
C45 C44 H44 116.0
C42 C44 H44 116.0
N4 C45 C44 124.8(5)
N4 C45 C46 119.4(5)
C44 C45 C46 115.8(5)
C45 C46 H46A 109.5
C45 C46 H46B 109.5
H46A C46 H46B 109.5
C45 C46 H46C 109.5
H46A C46 H46C 109.5
H46B C46 H46C 109.5
C48 C47 C53 120.7(5)
C48 C47 N4 119.8(4)
C53 C47 N4 119.3(5)
C47 C48 C50 119.0(5)
C47 C48 C49 121.5(5)
C50 C48 C49 119.5(6)
C48 C49 H49A 109.5
C48 C49 H49B 109.5
H49A C49 H49B 109.5
C48 C49 H49C 109.5
H49A C49 H49C 109.5
H49B C49 H49C 109.5
C51 C50 C48 121.0(7)
C51 C50 H50 119.5
C48 C50 H50 119.5
C52 C51 C50 119.5(6)
C52 C51 H51 120.3
C50 C51 H51 120.3
C51 C52 C53 121.5(5)
C51 C52 H52 119.2
C53 C52 H52 119.2
C52 C53 C47 118.4(6)
C52 C53 C54 121.5(5)
C47 C53 C54 120.1(5)
C53 C54 H54A 109.5
C53 C54 H54B 109.5
H54A C54 H54B 109.5
C53 C54 H54C 109.5
H54A C54 H54C 109.5
H54B C54 H54C 109.5

loop_
_geom_bond_atom_site_label_1
_geom_bond_atom_site_label_2
_geom_bond_distance
Mg1 O3 1.955(4)
Mg1 N2 2.030(4)
Mg1 N1 2.036(4)
Mg1 O1 2.049(4)
Mg1 C21 2.823(5)
Mg1 C24 2.836(5)
Mg1 C8 2.870(6)
Mg1 B2 2.899(6)
O1 B1 1.399(7)
O1 C1 1.487(6)
N1 C21 1.326(6)
N1 C13 1.439(6)
C1 C2 1.509(8)
C1 C3 1.509(7)
C1 C4 1.569(7)
B1 O2 1.351(7)
B1 B2 1.725(9)
Mg2 O4 1.860(4)
Mg2 N4 2.037(4)
Mg2 N3 2.057(4)
Mg2 B2 2.478(6)
Mg2 H3 1.97(5)
Mg2 H4 2.09(5)
O2 C4 1.450(6)
N2 C24 1.308(6)
N2 C26 1.445(7)
C2 H2A 0.9800
C2 H2B 0.9800
C2 H2C 0.9800
B2 O3 1.521(6)
B2 H3 1.20(5)
B2 H4 1.10(5)
O3 C7 1.471(6)
N3 C42 1.316(7)
N3 C34 1.436(6)
C3 H3A 0.9800
C3 H3B 0.9800
C3 H3C 0.9800
O4 C10 1.399(6)
N4 C45 1.320(7)
N4 C47 1.442(6)
C4 C6 1.526(8)
C4 C5 1.527(9)
C5 H5A 0.9800
C5 H5B 0.9800
C5 H5C 0.9800
C6 H6A 0.9800
C6 H6B 0.9800
C6 H6C 0.9800
C7 C8 1.531(7)
C7 C9 1.536(7)
C7 C10 1.558(8)
C8 H8A 0.9800
C8 H8B 0.9800
C8 H8C 0.9800
C9 H9A 0.9800
C9 H9B 0.9800
C9 H9C 0.9800
C10 C11 1.535(7)
C10 C12 1.536(8)
C11 H11A 0.9800
C11 H11B 0.9800
C11 H11C 0.9800
C12 H12A 0.9800
C12 H12B 0.9800
C12 H12C 0.9800
C13 C19 1.401(7)
C13 C14 1.410(7)
C14 C16 1.401(7)
C14 C15 1.498(7)
C15 H15A 0.9800
C15 H15B 0.9800
C15 H15C 0.9800
C16 C17 1.367(8)
C16 H16 0.9500
C17 C18 1.383(9)
C17 H17 0.9500
C18 C19 1.399(7)
C18 H18 0.9500
C19 C20 1.512(8)
C20 H20A 0.9800
C20 H20B 0.9800
C20 H20C 0.9800
C21 C23 1.405(7)
C21 C22 1.511(7)
C22 H22A 0.9800
C22 H22B 0.9800
C22 H22C 0.9800
C23 C24 1.411(7)
C23 H23 0.9500
C24 C25 1.524(6)
C25 H25A 0.9800
C25 H25B 0.9800
C25 H25C 0.9800
C26 C27 1.391(7)
C26 C32 1.401(7)
C27 C29 1.393(8)
C27 C28 1.515(8)
C28 H28A 0.9800
C28 H28B 0.9800
C28 H28C 0.9800
C29 C30 1.379(9)
C29 H29 0.9500
C30 C31 1.368(9)
C30 H30 0.9500
C31 C32 1.384(8)
C31 H31 0.9500
C32 C33 1.493(8)
C33 H33A 0.9800
C33 H33B 0.9800
C33 H33C 0.9800
C34 C35 1.390(8)
C34 C40 1.421(8)
C35 C37 1.384(8)
C35 C36 1.514(8)
C36 H36A 0.9800
C36 H36B 0.9800
C36 H36C 0.9800
C37 C38 1.385(10)
C37 H37 0.9500
C38 C39 1.380(10)
C38 H38 0.9500
C39 C40 1.394(8)
C39 H39 0.9500
C40 C41 1.476(9)
C41 H41A 0.9800
C41 H41B 0.9800
C41 H41C 0.9800
C42 C44 1.425(8)
C42 C43 1.511(8)
C43 H43A 0.9800
C43 H43B 0.9800
C43 H43C 0.9800
C44 C45 1.396(8)
C44 H44 0.9500
C45 C46 1.520(7)
C46 H46A 0.9800
C46 H46B 0.9800
C46 H46C 0.9800
C47 C48 1.386(8)
C47 C53 1.406(7)
C48 C50 1.396(8)
C48 C49 1.518(8)
C49 H49A 0.9800
C49 H49B 0.9800
C49 H49C 0.9800
C50 C51 1.382(9)
C50 H50 0.9500
C51 C52 1.372(10)
C51 H51 0.9500
C52 C53 1.393(8)
C52 H52 0.9500
C53 C54 1.505(9)
C54 H54A 0.9800
C54 H54B 0.9800
C54 H54C 0.9800
